data_4070314
loop_
_publ_author_name
'Jana, Anukul'
'Roesky, Herbert W.'
'Schulzke, Carola'
'Samuel, Prinson P.'

_publ_section_title
;
 Insertion Reaction of a Silylene into a N&#x2212;H Bond of Hydrazine and
 a [1+4] Cycloaddition with Diphenyl Hydrazone&#x00A7;
;
_journal_issue 22
_journal_name_full Organometallics
_journal_page_first 6574
_journal_paper_doi 10.1021/om9007086
_journal_volume 28
_journal_year 2009
_chemical_formula_sum 'C42 H52 N4 Si'
_chemical_formula_weight 640.97
_chemical_name_systematic
;
 ?
;
_space_group_IT_number 2
_symmetry_cell_setting triclinic
_symmetry_space_group_name_Hall '-P 1'
_symmetry_space_group_name_H-M 'P -1'
_atom_sites_solution_hydrogens geom
_atom_sites_solution_primary direct
_atom_sites_solution_secondary difmap
_audit_creation_method SHELXL-97
_cell_angle_alpha 78.93(3)
_cell_angle_beta 84.21(3)
_cell_angle_gamma 77.19(3)
_cell_formula_units_Z 2
_cell_length_a 9.2397(18)
_cell_length_b 12.543(3)
_cell_length_c 16.134(3)
_cell_measurement_reflns_used 15866
_cell_measurement_temperature 133(2)
_cell_measurement_theta_max 53.9
_cell_measurement_theta_min 3.4
_cell_volume 1786.0(7)
_computing_structure_refinement 'SHELXL-97 (Sheldrick, 1997)'
_diffrn_ambient_temperature 133(2)
_diffrn_measured_fraction_theta_full 0.986
_diffrn_measured_fraction_theta_max 0.986
_diffrn_measurement_device_type IPDSII
_diffrn_radiation_monochromator graphite
_diffrn_radiation_source 'fine-focus sealed tube'
_diffrn_radiation_type MoK\a
_diffrn_radiation_wavelength 0.71073
_diffrn_reflns_av_R_equivalents 0.0358
_diffrn_reflns_av_sigmaI/netI 0.0282
_diffrn_reflns_limit_h_max 11
_diffrn_reflns_limit_h_min -11
_diffrn_reflns_limit_k_max 15
_diffrn_reflns_limit_k_min -15
_diffrn_reflns_limit_l_max 20
_diffrn_reflns_limit_l_min -19
_diffrn_reflns_number 15866
_diffrn_reflns_theta_full 26.96
_diffrn_reflns_theta_max 26.96
_diffrn_reflns_theta_min 1.69
_exptl_absorpt_coefficient_mu 0.101
_exptl_absorpt_correction_T_max 0.9475
_exptl_absorpt_correction_T_min 0.8938
_exptl_absorpt_correction_type numerical
_exptl_absorpt_process_details 'face indexed'
_exptl_crystal_colour yellow
_exptl_crystal_density_diffrn 1.192
_exptl_crystal_density_method 'not measured'
_exptl_crystal_description block
_exptl_crystal_F_000 692
_exptl_crystal_size_max 0.51
_exptl_crystal_size_mid 0.46
_exptl_crystal_size_min 0.31
_refine_diff_density_max 0.399
_refine_diff_density_min -0.342
_refine_diff_density_rms 0.040
_refine_ls_extinction_method none
_refine_ls_goodness_of_fit_ref 1.026
_refine_ls_hydrogen_treatment refall
_refine_ls_matrix_type full
_refine_ls_number_parameters 632
_refine_ls_number_reflns 7665
_refine_ls_number_restraints 0
_refine_ls_restrained_S_all 1.026
_refine_ls_R_factor_all 0.0441
_refine_ls_R_factor_gt 0.0390
_refine_ls_shift/su_max 0.000
_refine_ls_shift/su_mean 0.000
_refine_ls_structure_factor_coef Fsqd
_refine_ls_weighting_details 'calc w=1/[\s^2^(Fo^2^)+(0.0608P)^2^+0.5195P] where P=(Fo^2^+2Fc^2^)/3'
_refine_ls_weighting_scheme calc
_refine_ls_wR_factor_gt 0.1031
_refine_ls_wR_factor_ref 0.1063
_reflns_number_gt 6863
_reflns_number_total 7665
_reflns_threshold_expression >2sigma(I)
_cod_data_source_file om9007086_si_001.cif
_cod_data_source_block ja58
_cod_original_cell_volume 1786.1(6)
_cod_original_sg_symbol_H-M P-1
_cod_database_code 4070314

loop_
_symmetry_equiv_pos_as_xyz
'x, y, z'
'-x, -y, -z'

loop_
_atom_site_label
_atom_site_type_symbol
_atom_site_fract_x
_atom_site_fract_y
_atom_site_fract_z
_atom_site_U_iso_or_equiv
_atom_site_adp_type
_atom_site_occupancy
_atom_site_symmetry_multiplicity
_atom_site_calc_flag
Si1 Si 0.97781(3) 0.20865(2) 0.773063(19) 0.01543(9) Uani 1 1 d
N1 N 1.09120(11) 0.08780(8) 0.82367(6) 0.0187(2) Uani 1 1 d
N2 N 1.02302(12) 0.01877(9) 0.89035(7) 0.0242(2) Uani 1 1 d
N3 N 0.80444(10) 0.19602(8) 0.74969(6) 0.0180(2) Uani 1 1 d
N4 N 0.93744(11) 0.31238(8) 0.83386(6) 0.0179(2) Uani 1 1 d
C1 C 1.12225(12) 0.22519(9) 0.68354(7) 0.0185(2) Uani 1 1 d
C2 C 1.08717(14) 0.26669(10) 0.59227(8) 0.0226(2) Uani 1 1 d
C3 C 1.18232(14) 0.23189(11) 0.53015(8) 0.0253(3) Uani 1 1 d
C4 C 1.32013(14) 0.15162(11) 0.54847(8) 0.0268(3) Uani 1 1 d
C5 C 1.34258(13) 0.09346(11) 0.62712(8) 0.0240(3) Uani 1 1 d
C6 C 1.23024(12) 0.11287(10) 0.69502(7) 0.0186(2) Uani 1 1 d
C7 C 1.21075(12) 0.04337(9) 0.76914(7) 0.0186(2) Uani 1 1 d
C8 C 1.30296(13) -0.06935(10) 0.79461(8) 0.0211(2) Uani 1 1 d
C9 C 1.34364(14) -0.14095(11) 0.73573(9) 0.0270(3) Uani 1 1 d
C10 C 1.43236(16) -0.24615(12) 0.75710(11) 0.0337(3) Uani 1 1 d
C11 C 1.48036(15) -0.28254(11) 0.83822(11) 0.0350(3) Uani 1 1 d
C12 C 1.43993(15) -0.21330(12) 0.89754(10) 0.0328(3) Uani 1 1 d
C13 C 1.35322(14) -0.10726(11) 0.87628(8) 0.0262(3) Uani 1 1 d
C14 C 0.76891(12) 0.19122(10) 0.66502(7) 0.0196(2) Uani 1 1 d
C15 C 0.79643(13) 0.08925(11) 0.63681(8) 0.0236(2) Uani 1 1 d
C16 C 0.76459(15) 0.08872(13) 0.55406(9) 0.0314(3) Uani 1 1 d
C17 C 0.70492(16) 0.18557(14) 0.50147(9) 0.0339(3) Uani 1 1 d
C18 C 0.67357(15) 0.28556(12) 0.53065(8) 0.0292(3) Uani 1 1 d
C19 C 0.70484(13) 0.29091(10) 0.61224(8) 0.0217(2) Uani 1 1 d
C20 C 0.85413(15) -0.02053(11) 0.69360(9) 0.0274(3) Uani 1 1 d
C21 C 0.99403(16) -0.08626(13) 0.65347(12) 0.0389(4) Uani 1 1 d
C22 C 0.73381(16) -0.09015(12) 0.71451(11) 0.0338(3) Uani 1 1 d
C23 C 0.66448(14) 0.40237(10) 0.64221(8) 0.0244(3) Uani 1 1 d
C24 C 0.70523(17) 0.49797(12) 0.57592(9) 0.0312(3) Uani 1 1 d
C25 C 0.49767(16) 0.43054(14) 0.66729(10) 0.0355(3) Uani 1 1 d
C26 C 0.55476(15) 0.16221(13) 0.80795(9) 0.0300(3) Uani 1 1 d
C27 C 0.68268(13) 0.21797(10) 0.80955(7) 0.0209(2) Uani 1 1 d
C28 C 0.68256(13) 0.28304(10) 0.86652(8) 0.0223(2) Uani 1 1 d
C29 C 0.79655(13) 0.34308(10) 0.87617(7) 0.0205(2) Uani 1 1 d
C30 C 0.76612(15) 0.42239(11) 0.92477(9) 0.0276(3) Uani 1 1 d
C31 C 1.05373(12) 0.36562(9) 0.84949(7) 0.0184(2) Uani 1 1 d
C32 C 1.08406(13) 0.45819(9) 0.79090(7) 0.0199(2) Uani 1 1 d
C33 C 1.19541(14) 0.50921(10) 0.80752(8) 0.0241(3) Uani 1 1 d
C34 C 1.27474(14) 0.47028(11) 0.87945(8) 0.0252(3) Uani 1 1 d
C35 C 1.24222(14) 0.38036(10) 0.93697(8) 0.0241(3) Uani 1 1 d
C36 C 1.13107(13) 0.32675(9) 0.92383(7) 0.0203(2) Uani 1 1 d
C37 C 0.99428(14) 0.50794(10) 0.71356(8) 0.0218(2) Uani 1 1 d
C38 C 1.09023(16) 0.53928(13) 0.63353(9) 0.0314(3) Uani 1 1 d
C39 C 0.87786(18) 0.60929(13) 0.73200(10) 0.0352(3) Uani 1 1 d
C40 C 1.09709(14) 0.23104(10) 0.99131(8) 0.0224(2) Uani 1 1 d
C41 C 1.0406(2) 0.27256(13) 1.07462(9) 0.0359(3) Uani 1 1 d
C42 C 1.23423(16) 0.13681(11) 1.00409(9) 0.0293(3) Uani 1 1 d
H1 H 1.1754(18) 0.2805(14) 0.7022(10) 0.031(4) Uiso 1 1 d
H1N H 1.017(2) -0.0432(17) 0.8707(13) 0.047(5) Uiso 1 1 d
H2 H 0.9970(18) 0.3203(14) 0.5805(10) 0.029(4) Uiso 1 1 d
H2N H 1.083(2) -0.0049(15) 0.9333(12) 0.037(4) Uiso 1 1 d
H3 H 1.1593(17) 0.2621(13) 0.4713(10) 0.027(4) Uiso 1 1 d
H4 H 1.3960(19) 0.1372(14) 0.5027(11) 0.034(4) Uiso 1 1 d
H5 H 1.4331(19) 0.0366(14) 0.6379(10) 0.031(4) Uiso 1 1 d
H9 H 1.3058(17) -0.1177(13) 0.6789(11) 0.029(4) Uiso 1 1 d
H10 H 1.462(2) -0.2930(16) 0.7144(12) 0.042(5) Uiso 1 1 d
H11 H 1.545(2) -0.3548(17) 0.8531(12) 0.048(5) Uiso 1 1 d
H12 H 1.4752(19) -0.2365(15) 0.9556(12) 0.039(5) Uiso 1 1 d
H13 H 1.3280(18) -0.0595(14) 0.9196(11) 0.030(4) Uiso 1 1 d
H16 H 0.785(2) 0.0187(16) 0.5334(12) 0.040(5) Uiso 1 1 d
H17 H 0.6845(19) 0.1841(15) 0.4446(12) 0.040(5) Uiso 1 1 d
H18 H 0.630(2) 0.3534(16) 0.4913(12) 0.042(5) Uiso 1 1 d
H20 H 0.8770(18) -0.0041(13) 0.7462(11) 0.030(4) Uiso 1 1 d
H21A H 1.069(2) -0.0441(17) 0.6364(13) 0.048(5) Uiso 1 1 d
H21B H 1.038(2) -0.1519(17) 0.6965(13) 0.047(5) Uiso 1 1 d
H21C H 0.971(2) -0.1095(16) 0.6011(13) 0.044(5) Uiso 1 1 d
H22A H 0.643(2) -0.0478(15) 0.7398(11) 0.037(4) Uiso 1 1 d
H22B H 0.7090(19) -0.1131(15) 0.6605(12) 0.039(5) Uiso 1 1 d
H22C H 0.769(2) -0.1581(17) 0.7548(12) 0.045(5) Uiso 1 1 d
H23 H 0.7202(17) 0.3968(13) 0.6904(10) 0.026(4) Uiso 1 1 d
H24A H 0.811(2) 0.4820(14) 0.5584(11) 0.034(4) Uiso 1 1 d
H24B H 0.682(2) 0.5685(16) 0.5988(12) 0.044(5) Uiso 1 1 d
H24C H 0.649(2) 0.5125(15) 0.5239(12) 0.040(5) Uiso 1 1 d
H25A H 0.469(2) 0.3755(17) 0.7126(14) 0.050(5) Uiso 1 1 d
H25B H 0.439(2) 0.4327(16) 0.6188(13) 0.048(5) Uiso 1 1 d
H25C H 0.470(2) 0.5029(19) 0.6853(14) 0.060(6) Uiso 1 1 d
H26A H 0.5231(18) 0.1692(14) 0.7513(12) 0.033(4) Uiso 1 1 d
H26B H 0.467(2) 0.1964(16) 0.8428(12) 0.044(5) Uiso 1 1 d
H26C H 0.585(2) 0.0833(18) 0.8275(13) 0.050(5) Uiso 1 1 d
H28 H 0.5953(18) 0.2962(13) 0.9040(10) 0.029(4) Uiso 1 1 d
H30A H 0.668(2) 0.4382(14) 0.9534(11) 0.037(4) Uiso 1 1 d
H30B H 0.8365(18) 0.4641(13) 0.9335(10) 0.027(4) Uiso 1 1 d
H33 H 1.2172(17) 0.5738(13) 0.7679(10) 0.027(4) Uiso 1 1 d
H34 H 1.3510(18) 0.5042(13) 0.8897(10) 0.028(4) Uiso 1 1 d
H35 H 1.2961(17) 0.3550(13) 0.9880(10) 0.026(4) Uiso 1 1 d
H37 H 0.9408(17) 0.4533(13) 0.7014(10) 0.027(4) Uiso 1 1 d
H38A H 1.0272(19) 0.5634(15) 0.5832(12) 0.037(4) Uiso 1 1 d
H38B H 1.170(2) 0.4768(16) 0.6203(12) 0.045(5) Uiso 1 1 d
H38C H 1.138(2) 0.6006(17) 0.6371(13) 0.049(5) Uiso 1 1 d
H39A H 0.816(2) 0.6415(15) 0.6824(12) 0.039(4) Uiso 1 1 d
H39B H 0.931(2) 0.6674(19) 0.7444(14) 0.058(6) Uiso 1 1 d
H39C H 0.812(2) 0.5895(17) 0.7786(14) 0.050(5) Uiso 1 1 d
H40 H 1.0207(16) 0.2025(12) 0.9717(9) 0.020(3) Uiso 1 1 d
H41A H 0.948(2) 0.3295(17) 1.0664(13) 0.050(5) Uiso 1 1 d
H41B H 1.116(2) 0.2998(19) 1.0977(14) 0.062(6) Uiso 1 1 d
H41C H 1.015(2) 0.2091(17) 1.1194(13) 0.048(5) Uiso 1 1 d
H42A H 1.312(2) 0.1606(15) 1.0277(12) 0.040(5) Uiso 1 1 d
H42B H 1.2751(18) 0.1148(14) 0.9498(11) 0.032(4) Uiso 1 1 d
H42C H 1.207(2) 0.0691(16) 1.0425(12) 0.041(5) Uiso 1 1 d

loop_
_atom_site_aniso_label
_atom_site_aniso_U_11
_atom_site_aniso_U_22
_atom_site_aniso_U_33
_atom_site_aniso_U_23
_atom_site_aniso_U_13
_atom_site_aniso_U_12
Si1 0.01725(15) 0.01515(15) 0.01401(16) -0.00294(11) -0.00098(11) -0.00330(11)
N1 0.0220(5) 0.0168(4) 0.0163(5) -0.0011(4) 0.0001(4) -0.0038(4)
N2 0.0288(5) 0.0208(5) 0.0209(5) 0.0016(4) 0.0026(4) -0.0074(4)
N3 0.0183(4) 0.0205(5) 0.0160(5) -0.0048(4) -0.0008(4) -0.0047(4)
N4 0.0199(5) 0.0176(5) 0.0173(5) -0.0053(4) -0.0003(4) -0.0050(4)
C1 0.0197(5) 0.0178(5) 0.0179(5) -0.0031(4) -0.0007(4) -0.0034(4)
C2 0.0236(6) 0.0216(6) 0.0199(6) 0.0009(4) -0.0020(4) -0.0029(5)
C3 0.0288(6) 0.0278(6) 0.0174(6) -0.0002(5) -0.0005(5) -0.0059(5)
C4 0.0259(6) 0.0313(7) 0.0216(6) -0.0060(5) 0.0048(5) -0.0044(5)
C5 0.0207(6) 0.0263(6) 0.0233(6) -0.0052(5) 0.0008(5) -0.0014(5)
C6 0.0186(5) 0.0195(5) 0.0180(5) -0.0045(4) -0.0020(4) -0.0029(4)
C7 0.0188(5) 0.0188(5) 0.0189(5) -0.0053(4) -0.0031(4) -0.0027(4)
C8 0.0198(5) 0.0187(5) 0.0242(6) -0.0027(4) -0.0031(4) -0.0031(4)
C9 0.0261(6) 0.0236(6) 0.0314(7) -0.0077(5) -0.0045(5) -0.0020(5)
C10 0.0292(7) 0.0233(6) 0.0490(9) -0.0128(6) -0.0014(6) -0.0014(5)
C11 0.0262(6) 0.0195(6) 0.0529(9) 0.0037(6) -0.0017(6) -0.0002(5)
C12 0.0277(6) 0.0301(7) 0.0335(7) 0.0093(6) -0.0049(5) -0.0028(5)
C13 0.0261(6) 0.0256(6) 0.0247(6) -0.0009(5) -0.0027(5) -0.0033(5)
C14 0.0168(5) 0.0256(6) 0.0177(5) -0.0056(4) -0.0006(4) -0.0057(4)
C15 0.0207(5) 0.0273(6) 0.0252(6) -0.0092(5) -0.0011(4) -0.0064(5)
C16 0.0321(7) 0.0377(7) 0.0297(7) -0.0171(6) -0.0022(5) -0.0086(6)
C17 0.0370(7) 0.0487(9) 0.0201(6) -0.0117(6) -0.0055(5) -0.0107(6)
C18 0.0282(6) 0.0380(7) 0.0211(6) -0.0033(5) -0.0048(5) -0.0063(5)
C19 0.0182(5) 0.0269(6) 0.0200(6) -0.0040(5) -0.0007(4) -0.0048(4)
C20 0.0282(6) 0.0227(6) 0.0341(7) -0.0108(5) -0.0080(5) -0.0033(5)
C21 0.0250(7) 0.0322(8) 0.0626(11) -0.0189(7) -0.0035(7) -0.0034(6)
C22 0.0308(7) 0.0258(7) 0.0449(9) -0.0070(6) -0.0035(6) -0.0051(5)
C23 0.0251(6) 0.0244(6) 0.0211(6) -0.0019(5) -0.0041(5) -0.0005(5)
C24 0.0338(7) 0.0272(7) 0.0291(7) 0.0015(5) -0.0053(6) -0.0028(5)
C25 0.0281(7) 0.0364(8) 0.0356(8) -0.0036(6) 0.0022(6) 0.0029(6)
C26 0.0261(6) 0.0403(8) 0.0290(7) -0.0122(6) 0.0051(5) -0.0157(6)
C27 0.0197(5) 0.0241(6) 0.0188(6) -0.0024(4) 0.0008(4) -0.0063(4)
C28 0.0212(6) 0.0263(6) 0.0192(6) -0.0046(5) 0.0028(4) -0.0055(5)
C29 0.0225(5) 0.0209(5) 0.0170(5) -0.0029(4) 0.0003(4) -0.0032(4)
C30 0.0263(6) 0.0291(6) 0.0295(7) -0.0129(5) 0.0031(5) -0.0053(5)
C31 0.0206(5) 0.0166(5) 0.0191(6) -0.0065(4) 0.0002(4) -0.0039(4)
C32 0.0227(5) 0.0170(5) 0.0197(6) -0.0054(4) 0.0014(4) -0.0025(4)
C33 0.0282(6) 0.0200(6) 0.0249(6) -0.0049(5) 0.0023(5) -0.0077(5)
C34 0.0251(6) 0.0239(6) 0.0302(7) -0.0095(5) -0.0011(5) -0.0091(5)
C35 0.0272(6) 0.0232(6) 0.0237(6) -0.0073(5) -0.0057(5) -0.0046(5)
C36 0.0243(6) 0.0177(5) 0.0191(6) -0.0054(4) -0.0010(4) -0.0032(4)
C37 0.0262(6) 0.0182(5) 0.0198(6) -0.0014(4) -0.0010(5) -0.0039(5)
C38 0.0335(7) 0.0345(7) 0.0229(7) 0.0023(5) 0.0002(5) -0.0074(6)
C39 0.0395(8) 0.0297(7) 0.0293(7) -0.0046(6) -0.0042(6) 0.0084(6)
C40 0.0290(6) 0.0208(6) 0.0183(6) -0.0028(4) -0.0032(5) -0.0069(5)
C41 0.0582(10) 0.0291(7) 0.0205(7) -0.0058(5) 0.0035(6) -0.0105(7)
C42 0.0310(7) 0.0231(6) 0.0329(7) -0.0001(5) -0.0060(6) -0.0059(5)

loop_
_atom_type_symbol
_atom_type_description
_atom_type_scat_dispersion_real
_atom_type_scat_dispersion_imag
_atom_type_scat_source
C C 0.0033 0.0016 'International Tables Vol C Tables 4.2.6.8 and 6.1.1.4'
H H 0.0000 0.0000 'International Tables Vol C Tables 4.2.6.8 and 6.1.1.4'
N N 0.0061 0.0033 'International Tables Vol C Tables 4.2.6.8 and 6.1.1.4'
Si Si 0.0817 0.0704 'International Tables Vol C Tables 4.2.6.8 and 6.1.1.4'

loop_
_geom_angle_atom_site_label_1
_geom_angle_atom_site_label_2
_geom_angle_atom_site_label_3
_geom_angle
N3 Si1 N4 103.44(5)
N3 Si1 N1 116.13(5)
N4 Si1 N1 112.20(5)
N3 Si1 C1 118.20(5)
N4 Si1 C1 115.75(6)
N1 Si1 C1 91.49(6)
C7 N1 N2 122.24(10)
C7 N1 Si1 112.46(8)
N2 N1 Si1 117.46(8)
C27 N3 C14 116.85(9)
C27 N3 Si1 118.52(8)
C14 N3 Si1 122.87(8)
C29 N4 C31 116.71(9)
C29 N4 Si1 123.05(8)
C31 N4 Si1 120.03(8)
C2 C1 C6 111.70(10)
C2 C1 Si1 124.10(8)
C6 C1 Si1 103.70(8)
C3 C2 C1 120.47(11)
C2 C3 C4 121.27(12)
C5 C4 C3 120.81(12)
C4 C5 C6 119.87(11)
C7 C6 C5 127.66(11)
C7 C6 C1 115.58(10)
C5 C6 C1 116.75(10)
C6 C7 N1 114.04(10)
C6 C7 C8 125.20(11)
N1 C7 C8 120.76(11)
C9 C8 C13 117.92(11)
C9 C8 C7 119.81(11)
C13 C8 C7 122.27(11)
C10 C9 C8 121.21(13)
C11 C10 C9 120.12(14)
C12 C11 C10 119.46(12)
C11 C12 C13 120.77(13)
C12 C13 C8 120.51(13)
C15 C14 C19 120.90(11)
C15 C14 N3 120.27(11)
C19 C14 N3 118.83(11)
C16 C15 C14 118.43(12)
C16 C15 C20 119.00(12)
C14 C15 C20 122.54(11)
C17 C16 C15 121.18(13)
C16 C17 C18 120.08(13)
C17 C18 C19 121.05(13)
C18 C19 C14 118.32(12)
C18 C19 C23 119.07(12)
C14 C19 C23 122.58(11)
C15 C20 C21 111.48(13)
C15 C20 C22 110.79(11)
C21 C20 C22 110.24(12)
C19 C23 C24 113.19(11)
C19 C23 C25 110.25(12)
C24 C23 C25 109.05(11)
C28 C27 N3 121.85(11)
C28 C27 C26 121.14(11)
N3 C27 C26 117.00(11)
C27 C28 C29 127.88(11)
C30 C29 N4 122.99(11)
C30 C29 C28 119.98(11)
N4 C29 C28 117.02(10)
C36 C31 C32 121.06(11)
C36 C31 N4 119.76(11)
C32 C31 N4 119.15(10)
C33 C32 C31 118.33(11)
C33 C32 C37 119.20(11)
C31 C32 C37 122.38(11)
C34 C33 C32 121.22(12)
C35 C34 C33 119.77(12)
C34 C35 C36 121.39(12)
C35 C36 C31 118.20(11)
C35 C36 C40 118.64(11)
C31 C36 C40 123.15(11)
C32 C37 C39 109.43(11)
C32 C37 C38 113.27(11)
C39 C37 C38 110.23(11)
C36 C40 C42 110.82(11)
C36 C40 C41 110.09(10)
C42 C40 C41 110.95(12)

loop_
_geom_bond_atom_site_label_1
_geom_bond_atom_site_label_2
_geom_bond_distance
Si1 N3 1.7293(11)
Si1 N4 1.7306(11)
Si1 N1 1.7480(12)
Si1 C1 1.8786(13)
N1 C7 1.4227(16)
N1 N2 1.4322(15)
N3 C27 1.4212(15)
N3 C14 1.4519(15)
N4 C29 1.4171(16)
N4 C31 1.4497(15)
C1 C2 1.5072(16)
C1 C6 1.5260(16)
C2 C3 1.3372(18)
C3 C4 1.4546(19)
C4 C5 1.3476(19)
C5 C6 1.4483(17)
C6 C7 1.3596(17)
C7 C8 1.4858(16)
C8 C9 1.3986(18)
C8 C13 1.4010(18)
C9 C10 1.3910(19)
C10 C11 1.384(2)
C11 C12 1.383(2)
C12 C13 1.3916(19)
C14 C15 1.4014(17)
C14 C19 1.4156(18)
C15 C16 1.3974(19)
C15 C20 1.5194(19)
C16 C17 1.379(2)
C17 C18 1.384(2)
C18 C19 1.3928(18)
C19 C23 1.5230(18)
C20 C21 1.528(2)
C20 C22 1.534(2)
C23 C24 1.5330(19)
C23 C25 1.5335(19)
C26 C27 1.5055(18)
C27 C28 1.3410(18)
C28 C29 1.4596(17)
C29 C30 1.3470(18)
C31 C36 1.4075(17)
C31 C32 1.4105(17)
C32 C33 1.3975(18)
C32 C37 1.5214(17)
C33 C34 1.3850(19)
C34 C35 1.3840(19)
C35 C36 1.3987(17)
C36 C40 1.5235(17)
C37 C39 1.5284(18)
C37 C38 1.5285(19)
C40 C42 1.5298(19)
C40 C41 1.5353(18)
